data_7057462
loop_
_publ_author_name
'Lee, Jiwon'
'Lee, Lucia Myongwon'
'Arnott, Zachary'
'Jenkins, Hilary'
'Britten, James F.'
'Vargas-Baca, Ignacio'

_publ_section_title
;
 Sigma-hole interactions in the molecular and crystal structures of
 N-boryl benzo-2,1,3-selenadiazoles
;
_journal_issue 13
_journal_name_full 'New Journal of Chemistry'
_journal_page_first 10555
_journal_paper_doi 10.1039/C8NJ00553B
_journal_volume 42
_journal_year 2018
_chemical_formula_moiety 'C6 H4 B Br3 N2 Se'
_chemical_formula_sum 'C6 H4 B Br3 N2 Se'
_chemical_formula_weight 433.61
_space_group_crystal_system monoclinic
_space_group_IT_number 14
_space_group_name_Hall '-P 2ybc'
_space_group_name_H-M_alt 'P 1 21/c 1'
_symmetry_space_group_name_Hall '-P 2ybc'
_symmetry_space_group_name_H-M 'P 1 21/c 1'
_atom_sites_solution_hydrogens geom
_audit_creation_date 2018-01-28
_audit_creation_method
;
Olex2 1.2
(compiled 2017.08.10 svn.r3461 for OlexSys, GUI svn.r5381)
;
_audit_update_record
;
2018-01-29 deposited with the CCDC.
2018-05-25 downloaded from the CCDC.
;
_cell_angle_alpha 90
_cell_angle_beta 100.257(2)
_cell_angle_gamma 90
_cell_formula_units_Z 4
_cell_length_a 7.5663(2)
_cell_length_b 7.3072(2)
_cell_length_c 19.0255(6)
_cell_measurement_reflns_used 9480
_cell_measurement_temperature 296(2)
_cell_measurement_theta_max 36.24
_cell_measurement_theta_min 2.99
_cell_volume 1035.08(5)
_computing_cell_refinement 'SAINT v8.34A (Bruker, 2013)'
_computing_data_reduction 'SAINT v8.34A (Bruker, 2013)'
_computing_molecular_graphics 'Olex2 (Dolomanov et al., 2009)'
_computing_publication_material 'Olex2 (Dolomanov et al., 2009)'
_computing_structure_refinement 'ShelXL (Sheldrick, 2015)'
_diffrn_ambient_temperature 296.15
_diffrn_measured_fraction_theta_full 0.998
_diffrn_measured_fraction_theta_max 0.999
_diffrn_measurement_device_type 'Bruker APEX-II CCD'
_diffrn_measurement_method '\f and \w scans'
_diffrn_radiation_type MoK\a
_diffrn_radiation_wavelength 0.71073
_diffrn_reflns_av_R_equivalents 0.0421
_diffrn_reflns_av_unetI/netI 0.0293
_diffrn_reflns_Laue_measured_fraction_full 0.998
_diffrn_reflns_Laue_measured_fraction_max 0.999
_diffrn_reflns_limit_h_max 12
_diffrn_reflns_limit_h_min -12
_diffrn_reflns_limit_k_max 12
_diffrn_reflns_limit_k_min -12
_diffrn_reflns_limit_l_max 31
_diffrn_reflns_limit_l_min -31
_diffrn_reflns_number 34293
_diffrn_reflns_point_group_measured_fraction_full 0.998
_diffrn_reflns_point_group_measured_fraction_max 0.999
_diffrn_reflns_theta_full 25.242
_diffrn_reflns_theta_max 36.344
_diffrn_reflns_theta_min 2.736
_diffrn_standards_number 0
_exptl_absorpt_coefficient_mu 15.159
_exptl_absorpt_correction_T_max 1.0000
_exptl_absorpt_correction_T_min 0.1593
_exptl_absorpt_correction_type multi-scan
_exptl_absorpt_process_details
;
SADABS-2014/4 (Bruker,2014) was used for absorption correction.
wR2(int) was 0.1023 before and 0.0440 after correction.
The Ratio of minimum to maximum transmission is 0.1593.
The \l/2 correction factor is 0.00150.
;
_exptl_crystal_colour yellow
_exptl_crystal_colour_primary yellow
_exptl_crystal_density_diffrn 2.783
_exptl_crystal_description rod
_exptl_crystal_F_000 792
_exptl_crystal_size_max 0.166
_exptl_crystal_size_mid 0.164
_exptl_crystal_size_min 0.158
_refine_diff_density_max 0.741
_refine_diff_density_min -0.685
_refine_diff_density_rms 0.154
_refine_ls_extinction_method none
_refine_ls_goodness_of_fit_ref 1.040
_refine_ls_hydrogen_treatment constr
_refine_ls_matrix_type full
_refine_ls_number_parameters 118
_refine_ls_number_reflns 5021
_refine_ls_number_restraints 0
_refine_ls_restrained_S_all 1.040
_refine_ls_R_factor_all 0.0389
_refine_ls_R_factor_gt 0.0251
_refine_ls_shift/su_max 0.001
_refine_ls_shift/su_mean 0.000
_refine_ls_structure_factor_coef Fsqd
_refine_ls_weighting_details 'w=1/[\s^2^(Fo^2^)+(0.0235P)^2^+0.1810P] where P=(Fo^2^+2Fc^2^)/3'
_refine_ls_weighting_scheme calc
_refine_ls_wR_factor_gt 0.0498
_refine_ls_wR_factor_ref 0.0525
_reflns_Friedel_coverage 0.000
_reflns_number_gt 4032
_reflns_number_total 5021
_reflns_threshold_expression 'I > 2\s(I)'
_cod_data_source_file c8nj00553b2.cif
_cod_data_source_block jl204_0m_a
_cod_depositor_comments 'Adding full bibliography for 7057460--7057464.cif.'
_cod_database_code 7057462
_shelx_shelxl_version_number 2014/7
_shelx_space_group_comment
;
The symmetry employed for this shelxl refinement is uniquely defined
by the following loop, which should always be used as a source of
symmetry information in preference to the above space-group names.
They are only intended as comments.
;
_shelx_estimated_absorpt_t_max 0.198
_shelx_estimated_absorpt_t_min 0.188
_olex2_refinement_description
;
1. Fixed Uiso
 At 1.2 times of:
  All C(H) groups
2.a Aromatic/amide H refined with riding coordinates:
 C6(H6), C5(H5), C4(H4), C3(H3)
;
_olex2_submission_special_instructions 'No special instructions were received'

loop_
_space_group_symop_operation_xyz
'x, y, z'
'-x, y+1/2, -z+1/2'
'-x, -y, -z'
'x, -y-1/2, z-1/2'

loop_
_atom_site_label
_atom_site_type_symbol
_atom_site_fract_x
_atom_site_fract_y
_atom_site_fract_z
_atom_site_U_iso_or_equiv
_atom_site_adp_type
_atom_site_occupancy
_atom_site_site_symmetry_order
_atom_site_calc_flag
_atom_site_refinement_flags_posn
Br01 Br 0.46983(3) 0.94511(2) 0.38888(2) 0.01299(4) Uani 1 1 d .
Br02 Br 0.38150(3) 0.63030(2) 0.26386(2) 0.01330(4) Uani 1 1 d .
Se1 Se 0.31617(3) 0.36487(2) 0.38436(2) 0.01152(4) Uani 1 1 d .
Br04 Br 0.04831(3) 0.87009(3) 0.31019(2) 0.01554(4) Uani 1 1 d .
N1 N 0.2748(2) 0.6074(2) 0.40161(8) 0.0103(3) Uani 1 1 d .
N2 N 0.2765(2) 0.3037(2) 0.47004(8) 0.0136(3) Uani 1 1 d .
C1 C 0.2354(2) 0.6260(2) 0.46753(10) 0.0108(3) Uani 1 1 d .
C6 C 0.1943(3) 0.7909(3) 0.50135(10) 0.0132(3) Uani 1 1 d .
H6 H 0.1909 0.9030 0.4780 0.016 Uiso 1 1 calc R
C5 C 0.1598(3) 0.7787(3) 0.56940(10) 0.0142(3) Uani 1 1 d .
H5 H 0.1324 0.8851 0.5921 0.017 Uiso 1 1 calc R
C2 C 0.2385(2) 0.4534(3) 0.50516(10) 0.0115(3) Uani 1 1 d .
C4 C 0.1643(3) 0.6083(3) 0.60718(10) 0.0160(4) Uani 1 1 d .
H4 H 0.1416 0.6074 0.6536 0.019 Uiso 1 1 calc R
C3 C 0.2013(3) 0.4483(3) 0.57635(10) 0.0138(3) Uani 1 1 d .
H3 H 0.2023 0.3381 0.6009 0.017 Uiso 1 1 calc R
B1 B 0.2904(3) 0.7560(3) 0.34465(11) 0.0109(3) Uani 1 1 d .

loop_
_atom_site_aniso_label
_atom_site_aniso_U_11
_atom_site_aniso_U_22
_atom_site_aniso_U_33
_atom_site_aniso_U_23
_atom_site_aniso_U_13
_atom_site_aniso_U_12
Br01 0.01689(8) 0.00937(7) 0.01321(8) 0.00005(6) 0.00407(6) -0.00182(6)
Br02 0.01816(9) 0.01325(8) 0.00951(8) -0.00072(6) 0.00526(6) 0.00227(7)
Se1 0.01586(9) 0.00850(8) 0.01064(8) -0.00028(6) 0.00354(6) 0.00099(6)
Br04 0.01566(9) 0.01849(9) 0.01252(8) 0.00244(7) 0.00265(7) 0.00639(7)
N1 0.0122(7) 0.0094(6) 0.0092(6) -0.0002(5) 0.0017(5) 0.0004(5)
N2 0.0168(7) 0.0121(7) 0.0122(7) 0.0020(6) 0.0035(6) 0.0008(6)
C1 0.0109(7) 0.0120(7) 0.0095(7) -0.0005(6) 0.0013(6) -0.0003(6)
C6 0.0139(8) 0.0135(8) 0.0130(8) -0.0019(6) 0.0042(6) -0.0012(7)
C5 0.0133(8) 0.0160(8) 0.0141(8) -0.0044(7) 0.0044(7) -0.0015(7)
C2 0.0102(7) 0.0126(8) 0.0115(7) 0.0016(6) 0.0015(6) -0.0001(6)
C4 0.0146(8) 0.0236(10) 0.0101(8) -0.0013(7) 0.0033(7) -0.0037(7)
C3 0.0138(8) 0.0185(8) 0.0092(7) 0.0029(7) 0.0019(6) -0.0013(7)
B1 0.0136(9) 0.0099(8) 0.0094(8) 0.0007(6) 0.0020(7) 0.0020(7)

loop_
_atom_type_symbol
_atom_type_description
_atom_type_scat_dispersion_real
_atom_type_scat_dispersion_imag
_atom_type_scat_source
C C 0.0033 0.0016 'International Tables Vol C Tables 4.2.6.8 and 6.1.1.4'
H H 0.0000 0.0000 'International Tables Vol C Tables 4.2.6.8 and 6.1.1.4'
B B 0.0013 0.0007 'International Tables Vol C Tables 4.2.6.8 and 6.1.1.4'
Br Br -0.2901 2.4595 'International Tables Vol C Tables 4.2.6.8 and 6.1.1.4'
N N 0.0061 0.0033 'International Tables Vol C Tables 4.2.6.8 and 6.1.1.4'
Se Se -0.0929 2.2259 'International Tables Vol C Tables 4.2.6.8 and 6.1.1.4'

loop_
_geom_angle_atom_site_label_1
_geom_angle_atom_site_label_2
_geom_angle_atom_site_label_3
_geom_angle
N2 Se1 N1 90.97(7)
C1 N1 Se1 109.65(12)
C1 N1 B1 129.49(15)
B1 N1 Se1 120.85(12)
C2 N2 Se1 109.91(13)
N1 C1 C6 127.43(16)
N1 C1 C2 112.68(16)
C6 C1 C2 119.89(16)
C1 C6 H6 121.1
C5 C6 C1 117.73(18)
C5 C6 H6 121.1
C6 C5 H5 118.7
C6 C5 C4 122.62(18)
C4 C5 H5 118.7
N2 C2 C1 116.78(16)
N2 C2 C3 123.13(17)
C3 C2 C1 120.09(17)
C5 C4 H4 119.4
C3 C4 C5 121.25(17)
C3 C4 H4 119.4
C2 C3 H3 120.8
C4 C3 C2 118.41(18)
C4 C3 H3 120.8
Br01 B1 Br02 109.56(10)
Br04 B1 Br01 111.03(9)
Br04 B1 Br02 110.83(9)
N1 B1 Br01 108.50(12)
N1 B1 Br02 106.98(12)
N1 B1 Br04 109.83(13)

loop_
_geom_bond_atom_site_label_1
_geom_bond_atom_site_label_2
_geom_bond_distance
Br01 B1 2.013(2)
Br02 B1 2.015(2)
Se1 N1 1.8394(15)
Se1 N2 1.7669(16)
Br04 B1 2.013(2)
N1 C1 1.347(2)
N1 B1 1.553(3)
N2 C2 1.339(2)
C1 C6 1.426(3)
C1 C2 1.449(3)
C6 H6 0.9300
C6 C5 1.368(3)
C5 H5 0.9300
C5 C4 1.435(3)
C2 C3 1.432(3)
C4 H4 0.9300
C4 C3 1.360(3)
C3 H3 0.9300

loop_
_geom_torsion_atom_site_label_1
_geom_torsion_atom_site_label_2
_geom_torsion_atom_site_label_3
_geom_torsion_atom_site_label_4
_geom_torsion
Se1 N1 C1 C6 -179.76(16)
Se1 N1 C1 C2 0.47(19)
Se1 N1 B1 Br01 -123.52(11)
Se1 N1 B1 Br02 -5.40(17)
Se1 N1 B1 Br04 114.95(12)
Se1 N2 C2 C1 0.7(2)
Se1 N2 C2 C3 -179.51(15)
N1 Se1 N2 C2 -0.36(13)
N1 C1 C6 C5 -179.35(18)
N1 C1 C2 N2 -0.8(2)
N1 C1 C2 C3 179.41(17)
N2 Se1 N1 C1 -0.08(13)
N2 Se1 N1 B1 179.03(14)
N2 C2 C3 C4 179.95(18)
C1 N1 B1 Br01 55.4(2)
C1 N1 B1 Br02 173.52(16)
C1 N1 B1 Br04 -66.1(2)
C1 C6 C5 C4 0.2(3)
C1 C2 C3 C4 -0.3(3)
C6 C1 C2 N2 179.40(17)
C6 C1 C2 C3 -0.4(3)
C6 C5 C4 C3 -0.9(3)
C5 C4 C3 C2 0.9(3)
C2 C1 C6 C5 0.4(3)
B1 N1 C1 C6 1.2(3)
B1 N1 C1 C2 -178.53(17)
